data_7128176
loop_
_publ_author_name
'Poynder, Tiffany B.'
'Chamorro Oru\'e, Analia I'
'Tania, ?'
'Sharp-Bucknall, Lachlan'
'Flynn, Matthew T.'
'Wilson, David J. D.'
'Athukorala Arachchige, Kasun S.'
'Clegg, Jack K.'
'Dutton, Jason L.'

_publ_section_title
;
 On the activation of PhICl<sub>2</sub> with pyridine.
;
_journal_issue 40
_journal_name_full 'Chemical communications (Cambridge, England)'
_journal_page_first 4970
_journal_page_last 4973
_journal_paper_doi 10.1039/d1cc01567b
_journal_volume 57
_journal_year 2021
_chemical_formula_moiety 'C6 H5 Cl2 I'
_chemical_formula_sum 'C6 H5 Cl2 I'
_chemical_formula_weight 274.90
_space_group_crystal_system monoclinic
_space_group_IT_number 14
_space_group_name_Hall '-P 2yn'
_space_group_name_H-M_alt 'P 1 21/n 1'
_atom_sites_solution_hydrogens geom
_audit_creation_date 2021-02-16
_audit_creation_method
;
Olex2 1.3
(compiled 2020.11.12 svn.r5f609507 for OlexSys, GUI svn.r6226)
;
_audit_update_record
;
2021-03-18 deposited with the CCDC.	2021-04-15 downloaded from the CCDC.
;
_cell_angle_alpha 90
_cell_angle_beta 101.8700(10)
_cell_angle_gamma 90
_cell_formula_units_Z 4
_cell_length_a 12.0910(2)
_cell_length_b 5.35790(10)
_cell_length_c 12.42400(10)
_cell_measurement_reflns_used 62344
_cell_measurement_temperature 100(2)
_cell_measurement_theta_max 55.6770
_cell_measurement_theta_min 3.2690
_cell_volume 787.65(2)
_computing_cell_refinement 'CrysAlisPro 1.171.40.67a (Rigaku OD, 2019)'
_computing_data_collection 'CrysAlisPro 1.171.40.67a (Rigaku OD, 2019)'
_computing_data_reduction 'CrysAlisPro 1.171.40.67a (Rigaku OD, 2019)'
_computing_molecular_graphics 'Olex2 1.3 (Dolomanov et al., 2009)'
_computing_publication_material 'Olex2 1.3 (Dolomanov et al., 2009)'
_computing_structure_refinement 'SHELXL 2018/3 (Sheldrick, 2015)'
_computing_structure_solution 'SHELXT 2018/2 (Sheldrick, 2018)'
_diffrn_ambient_environment N~2~
_diffrn_ambient_temperature 100(2)
_diffrn_detector 'Hybrid Pixel Array Detector'
_diffrn_detector_area_resol_mean 5.8140
_diffrn_detector_type 'Pilatus 300K'
_diffrn_measured_fraction_theta_full 0.997
_diffrn_measured_fraction_theta_max 1.000
_diffrn_measurement_details
;
List of Runs (angles in degrees, time in seconds):

  # Type    Start    End  Width  t~exp~   \w     \q     \k     \f   Frames
#--------------------------------------------------------------------------
  1  \w     58.00  88.00   0.50   35.00    --   60.46  57.00  30.00   60
  2  \w     38.00 125.00   0.50   35.00    --   60.46  77.00   0.00  174
  3  \w     49.00 136.00   0.50   35.00    --   60.46  34.00 -93.00  174
  4  \w     41.00 130.00   0.50   35.00    --   60.46 178.00 150.00  178
  5  \w     50.00 136.00   0.50   35.00    --   60.46  37.00 150.00  172
  6  \w    -11.00  76.00   0.50    6.00    --    0.00  34.00 -93.00  174
  7  \w     -1.00  29.00   0.50   35.00    --   60.46 -57.00 -30.00   60
  8  \w    -10.00  44.00   0.50   35.00    --   60.46 -57.00  30.00  108
  9  \w     -4.00  83.00   0.50   35.00    --   60.46 -77.00 -60.00  174
 10  \w    -10.00  44.00   0.50   35.00    --   60.46 -57.00-180.00  108
 11  \w    -15.00  21.00   0.50   35.00    --   60.46 -37.00-180.00   72
 12  \w    -15.00  15.00   0.50   35.00    --   60.46 -37.00 -60.00   60
 13  \w    -10.00  44.00   0.50   35.00    --   60.46 -57.00   0.00  108
 14  \w    -10.00  44.00   0.50   35.00    --   60.46 -57.00  60.00  108
 15  \w    -11.00  20.00   0.50   35.00    --   60.46 -37.00 150.00   62
 16  \w    -15.00  18.00   0.50   35.00    --   60.46 -34.00 108.00   66
 17  \w    -15.00  21.00   0.50   35.00    --   60.46 -37.00  60.00   72
 18  \w    -15.00  11.00   0.50   35.00    --   60.46 -37.00  90.00   52
 19  \w    -23.00  33.00   0.50    6.00    --    0.00 -99.00 120.00  112
 20  \w    -40.00  46.00   0.50   35.00    --  -30.25  34.00 -93.00  172
 21  \w    -76.00  11.00   0.50    6.00    --    0.00 -34.00 108.00  174
 22  \w   -105.00 -19.00   0.50   35.00    --  -30.25 -34.00 108.00  172
;
_diffrn_measurement_device 'four-circle diffractometer'
_diffrn_measurement_device_type 'XtaLAB Synergy, Dualflex, Pilatus 300K'
_diffrn_measurement_method '\w scans'
_diffrn_orient_matrix_type 'CrysAlisPro convention (1999,Acta A55,543-557)'
_diffrn_orient_matrix_UB_11 -0.0092283000
_diffrn_orient_matrix_UB_12 -0.0441060000
_diffrn_orient_matrix_UB_13 0.0380165000
_diffrn_orient_matrix_UB_21 -0.0457843000
_diffrn_orient_matrix_UB_22 -0.0060902000
_diffrn_orient_matrix_UB_23 -0.0200292000
_diffrn_orient_matrix_UB_31 0.0072406000
_diffrn_orient_matrix_UB_32 -0.0944438000
_diffrn_orient_matrix_UB_33 -0.0164750000
_diffrn_radiation_monochromator mirror
_diffrn_radiation_probe x-ray
_diffrn_radiation_type 'Ag K\a'
_diffrn_radiation_wavelength 0.56087
_diffrn_reflns_av_R_equivalents 0.0387
_diffrn_reflns_av_unetI/netI 0.0180
_diffrn_reflns_Laue_measured_fraction_full 0.997
_diffrn_reflns_Laue_measured_fraction_max 1.000
_diffrn_reflns_limit_h_max 31
_diffrn_reflns_limit_h_min -31
_diffrn_reflns_limit_k_max 14
_diffrn_reflns_limit_k_min -14
_diffrn_reflns_limit_l_max 32
_diffrn_reflns_limit_l_min -32
_diffrn_reflns_number 112634
_diffrn_reflns_point_group_measured_fraction_full 0.997
_diffrn_reflns_point_group_measured_fraction_max 1.000
_diffrn_reflns_theta_full 19.665
_diffrn_reflns_theta_max 47.557
_diffrn_reflns_theta_min 2.644
_diffrn_source 'micro-focus sealed X-ray tube'
_diffrn_source_type 'PhotonJet (Ag) X-ray Source'
_exptl_absorpt_coefficient_mu 2.440
_exptl_absorpt_correction_T_max 1.000
_exptl_absorpt_correction_T_min 0.152
_exptl_absorpt_correction_type gaussian
_exptl_absorpt_process_details
;
CrysAlisPro 1.171.40.67a (Rigaku Oxford Diffraction, 2019)
Numerical absorption correction based on gaussian integration over
			a multifaceted crystal model
Empirical absorption correction using spherical harmonics,
 implemented in SCALE3 ABSPACK scaling algorithm.
;
_exptl_crystal_colour yellow
_exptl_crystal_colour_primary yellow
_exptl_crystal_density_diffrn 2.318
_exptl_crystal_description needle
_exptl_crystal_F_000 512
_exptl_crystal_size_max 0.15
_exptl_crystal_size_mid 0.12
_exptl_crystal_size_min 0.04
_exptl_crystal_size_rad 0.400
_refine_diff_density_max 2.011
_refine_diff_density_min -0.874
_refine_diff_density_rms 0.118
_refine_ls_extinction_method none
_refine_ls_goodness_of_fit_ref 1.050
_refine_ls_hydrogen_treatment constr
_refine_ls_matrix_type full
_refine_ls_number_parameters 82
_refine_ls_number_reflns 15024
_refine_ls_number_restraints 0
_refine_ls_restrained_S_all 1.050
_refine_ls_R_factor_all 0.0208
_refine_ls_R_factor_gt 0.0162
_refine_ls_shift/su_max 0.003
_refine_ls_shift/su_mean 0.000
_refine_ls_structure_factor_coef Fsqd
_refine_ls_weighting_details 'w=1/[\s^2^(Fo^2^)+(0.0180P)^2^+0.0412P] where P=(Fo^2^+2Fc^2^)/3'
_refine_ls_weighting_scheme calc
_refine_ls_wR_factor_gt 0.0392
_refine_ls_wR_factor_ref 0.0402
_reflns_Friedel_coverage 0.000
_reflns_number_gt 13060
_reflns_number_total 15024
_reflns_threshold_expression 'I > 2\s(I)'
_cod_data_source_file d1cc01567b2.cif
_cod_data_source_block PhICl2_IAM
_cod_depositor_comments 'Adding full bibliography for 7128176--7128179.cif.'
_cod_database_code 7128176
_shelx_shelxl_version_number 2018/3
_chemical_oxdiff_formula 'C6 H5 I Cl2'
_shelx_space_group_comment
;
The symmetry employed for this shelxl refinement is uniquely defined
by the following loop, which should always be used as a source of
symmetry information in preference to the above space-group names.
They are only intended as comments.
;
_shelx_estimated_absorpt_t_max 0.910
_shelx_estimated_absorpt_t_min 0.714
_reflns_odcompleteness_completeness 99.92
_reflns_odcompleteness_iscentric 1
_reflns_odcompleteness_theta 53.05
_olex2_refinement_description
;
1. Fixed Uiso
 At 1.2 times of:
  All C(H) groups
2.a Aromatic/amide H refined with riding coordinates:
 C2(H2), C3(H3), C4(H4), C5(H5), C6(H6)
;

loop_
_space_group_symop_operation_xyz
'x, y, z'
'-x+1/2, y+1/2, -z+1/2'
'-x, -y, -z'
'x-1/2, -y-1/2, z-1/2'

loop_
_atom_site_label
_atom_site_type_symbol
_atom_site_fract_x
_atom_site_fract_y
_atom_site_fract_z
_atom_site_U_iso_or_equiv
_atom_site_adp_type
_atom_site_occupancy
_atom_site_site_symmetry_order
_atom_site_calc_flag
_atom_site_refinement_flags_posn
_atom_site_refinement_flags_adp
_atom_site_refinement_flags_occupancy
_atom_site_disorder_assembly
_atom_site_disorder_group
I1 I 0.24873(2) 0.32391(2) 0.39958(2) 0.00975(1) Uani 1 1 d . . . . .
Cl2 Cl 0.37742(2) -0.01936(2) 0.36412(2) 0.01370(1) Uani 1 1 d . . . . .
Cl1 Cl 0.12355(2) 0.65687(2) 0.44604(2) 0.01546(2) Uani 1 1 d . . . . .
C2 C 0.40528(4) 0.51282(7) 0.60308(3) 0.01244(5) Uani 1 1 d . . . . .
H2 H 0.421058 0.638745 0.554548 0.015 Uiso 1 1 calc R U . . .
C1 C 0.33061(3) 0.31978(6) 0.56571(3) 0.01021(4) Uani 1 1 d . . . . .
C3 C 0.45626(4) 0.51502(8) 0.71450(3) 0.01380(5) Uani 1 1 d . . . . .
H3 H 0.507742 0.644432 0.742925 0.017 Uiso 1 1 calc R U . . .
C4 C 0.43215(4) 0.32872(8) 0.78425(3) 0.01345(5) Uani 1 1 d . . . . .
H4 H 0.467093 0.332401 0.860068 0.016 Uiso 1 1 calc R U . . .
C5 C 0.35718(4) 0.13671(9) 0.74393(3) 0.01415(5) Uani 1 1 d . . . . .
H5 H 0.341672 0.009956 0.792218 0.017 Uiso 1 1 calc R U . . .
C6 C 0.30493(4) 0.13026(8) 0.63296(3) 0.01277(5) Uani 1 1 d . . . . .
H6 H 0.253558 0.000850 0.604287 0.015 Uiso 1 1 calc R U . . .

loop_
_atom_site_aniso_label
_atom_site_aniso_U_11
_atom_site_aniso_U_22
_atom_site_aniso_U_33
_atom_site_aniso_U_23
_atom_site_aniso_U_13
_atom_site_aniso_U_12
I1 0.01108(1) 0.00964(1) 0.00783(1) 0.00006(0) 0.00029(0) -0.00077(0)
Cl2 0.01600(3) 0.01318(3) 0.01200(3) -0.00087(2) 0.00310(2) 0.00112(2)
Cl1 0.01555(4) 0.01575(4) 0.01384(3) -0.00129(3) 0.00013(3) 0.00351(3)
C2 0.01426(12) 0.01185(11) 0.01035(10) 0.00053(8) 0.00054(8) -0.00278(9)
C1 0.01138(10) 0.01012(10) 0.00864(9) 0.00030(7) 0.00088(7) -0.00072(7)
C3 0.01431(12) 0.01494(13) 0.01097(11) -0.00107(9) -0.00018(9) -0.00277(10)
C4 0.01395(12) 0.01639(14) 0.00925(10) 0.00046(9) 0.00061(9) 0.00101(10)
C5 0.01742(14) 0.01425(12) 0.01064(11) 0.00280(9) 0.00255(10) -0.00063(11)
C6 0.01547(13) 0.01175(11) 0.01087(10) 0.00113(9) 0.00222(9) -0.00254(9)

loop_
_atom_type_symbol
_atom_type_description
_atom_type_scat_dispersion_real
_atom_type_scat_dispersion_imag
_atom_type_scat_source
C C 0.0013 0.0009 'International Tables Vol C Tables 4.2.6.8 and 6.1.1.4'
H H 0.0000 0.0000 'International Tables Vol C Tables 4.2.6.8 and 6.1.1.4'
Cl Cl 0.1009 0.0992 'International Tables Vol C Tables 4.2.6.8 and 6.1.1.4'
I I -0.8561 1.1928 'International Tables Vol C Tables 4.2.6.8 and 6.1.1.4'

loop_
_exptl_crystal_face_index_h
_exptl_crystal_face_index_k
_exptl_crystal_face_index_l
_exptl_crystal_face_perp_dist
0 0 -1 0.0500
0 0 1 0.0550
0 1 1 0.4827
0 -1 -1 0.4113
1 0 1 0.0737
-1 0 -1 0.0737
-1 0 1 0.0268
1 0 -1 0.0268

loop_
_geom_angle_atom_site_label_1
_geom_angle_atom_site_label_2
_geom_angle_atom_site_label_3
_geom_angle
_geom_angle_site_symmetry_1
_geom_angle_site_symmetry_3
_geom_angle_publ_flag
Cl1 I1 Cl2 176.701(4) . . ?
C1 I1 Cl2 88.900(10) . . ?
C1 I1 Cl1 88.035(10) . . ?
C1 C2 H2 121.2 . . ?
C1 C2 C3 117.54(4) . . ?
C3 C2 H2 121.2 . . ?
C2 C1 I1 117.64(3) . . ?
C2 C1 C6 123.60(4) . . ?
C6 C1 I1 118.72(3) . . ?
C2 C3 H3 119.8 . . ?
C4 C3 C2 120.37(4) . . ?
C4 C3 H3 119.8 . . ?
C3 C4 H4 119.7 . . ?
C3 C4 C5 120.63(4) . . ?
C5 C4 H4 119.7 . . ?
C4 C5 H5 119.9 . . ?
C6 C5 C4 120.17(4) . . ?
C6 C5 H5 119.9 . . ?
C1 C6 C5 117.69(4) . . ?
C1 C6 H6 121.2 . . ?
C5 C6 H6 121.2 . . ?

loop_
_geom_bond_atom_site_label_1
_geom_bond_atom_site_label_2
_geom_bond_distance
_geom_bond_site_symmetry_2
_geom_bond_publ_flag
I1 Cl2 2.50592(11) . ?
I1 Cl1 2.48319(12) . ?
I1 C1 2.0977(4) . ?
C2 H2 0.9500 . ?
C2 C1 1.3885(5) . ?
C2 C3 1.3947(6) . ?
C1 C6 1.3901(5) . ?
C3 H3 0.9500 . ?
C3 C4 1.3915(6) . ?
C4 H4 0.9500 . ?
C4 C5 1.3943(6) . ?
C5 H5 0.9500 . ?
C5 C6 1.3938(6) . ?
C6 H6 0.9500 . ?

loop_
_geom_torsion_atom_site_label_1
_geom_torsion_atom_site_label_2
_geom_torsion_atom_site_label_3
_geom_torsion_atom_site_label_4
_geom_torsion
_geom_torsion_site_symmetry_1
_geom_torsion_site_symmetry_2
_geom_torsion_site_symmetry_3
_geom_torsion_site_symmetry_4
_geom_torsion_publ_flag
I1 C1 C6 C5 -177.62(3) . . . . ?
C2 C1 C6 C5 0.24(6) . . . . ?
C2 C3 C4 C5 0.27(7) . . . . ?
C1 C2 C3 C4 0.07(6) . . . . ?
C3 C2 C1 I1 177.55(3) . . . . ?
C3 C2 C1 C6 -0.33(6) . . . . ?
C3 C4 C5 C6 -0.37(7) . . . . ?
C4 C5 C6 C1 0.11(7) . . . . ?

loop_
_exptl_oxdiff_crystal_face_indexfrac_h
_exptl_oxdiff_crystal_face_indexfrac_k
_exptl_oxdiff_crystal_face_indexfrac_l
_exptl_oxdiff_crystal_face_x
_exptl_oxdiff_crystal_face_y
_exptl_oxdiff_crystal_face_z
0.0005 -0.0001 -0.9994 -0.0380 0.0200 0.0165
-0.0005 0.0001 0.9994 0.0380 -0.0200 -0.0165
0.0078 1.0002 0.9994 -0.0062 -0.0265 -0.1109
-0.0078 -1.0002 -0.9994 0.0062 0.0265 0.1109
1.0131 0.0001 0.9861 0.0281 -0.0661 -0.0089
-1.0131 -0.0001 -0.9861 -0.0281 0.0661 0.0089
-0.9909 -0.0005 1.0094 0.0475 0.0252 -0.0238
0.9909 0.0005 -1.0094 -0.0475 -0.0252 0.0238
